data_7251645
loop_
_publ_author_name
'Navarro, Yolanda'
'Soriano, St\'ephane'
'de Castro Silva, Henrique'
'Iglesias, Mar\'ia Jos\'e'
'Guedes, Guilherme P.'
'Ortiz, Fernando L\'opez'

_publ_section_title
;
 Coordination compounds based on a phosphonic diamide-TEMPO diradical and
 CuII, NdIII, EuIII and TbIII ions: synthesis, magnetic properties and
 application in the aerobic oxidation of allylic and benzylic alcohols
;
_journal_issue 12
_journal_name_full CrystEngComm
_journal_page_first 1938
_journal_page_last 1953
_journal_paper_doi 10.1039/D5CE01150G
_journal_volume 28
_journal_year 2026
_chemical_formula_moiety 'C24 H41 N4 O3 P'
_chemical_formula_sum 'C24 H41 N4 O3 P'
_chemical_formula_weight 464.58
_space_group_crystal_system monoclinic
_space_group_IT_number 14
_space_group_name_Hall '-P 2yn'
_space_group_name_H-M_alt 'P 1 21/n 1'
_atom_sites_solution_hydrogens mixed
_atom_sites_solution_primary iterative
_audit_creation_date 2020-06-23
_audit_creation_method
;
Olex2 1.3
(compiled 2020.02.04 svn.rd84adfe8 for OlexSys, GUI svn.r6032)
;
_audit_update_record
;
2025-11-09 deposited with the CCDC.	2026-02-19 downloaded from the CCDC.
;
_cell_angle_alpha 90
_cell_angle_beta 95.0770(10)
_cell_angle_gamma 90
_cell_formula_units_Z 4
_cell_length_a 13.7016(3)
_cell_length_b 10.0092(3)
_cell_length_c 19.0510(5)
_cell_measurement_reflns_used 9674
_cell_measurement_temperature 100
_cell_measurement_theta_max 72.19
_cell_measurement_theta_min 3.82
_cell_volume 2602.44(12)
_computing_cell_refinement 'Bruker APEX2 (Bruker AXS, 2012)'
_computing_data_collection 'Bruker APEX2 (Bruker AXS, 2012)'
_computing_data_reduction 'Bruker Saint (Bruker AXS, 2007)'
_computing_molecular_graphics 'Mercury (Macrae et al., 2006)'
_computing_publication_material 'Olex2 1.3 (Dolomanov et al., 2009)'
_computing_structure_refinement 'SHELXL 2014/7 (Sheldrick, 2015)'
_computing_structure_solution 'SHELXS-97 (Sheldrick, 2008)'
_diffrn_ambient_temperature 100
_diffrn_measured_fraction_theta_full 1.000
_diffrn_measured_fraction_theta_max 0.999
_diffrn_measurement_device_type 'Bruker APEX II CCD'
_diffrn_measurement_method '\w and \f scans'
_diffrn_radiation_monochromator graphite
_diffrn_radiation_type CuK\a
_diffrn_radiation_wavelength 1.54178
_diffrn_reflns_av_R_equivalents 0.0548
_diffrn_reflns_av_unetI/netI 0.0190
_diffrn_reflns_Laue_measured_fraction_full 1.000
_diffrn_reflns_Laue_measured_fraction_max 0.999
_diffrn_reflns_limit_h_max 16
_diffrn_reflns_limit_h_min -16
_diffrn_reflns_limit_k_max 12
_diffrn_reflns_limit_k_min -12
_diffrn_reflns_limit_l_max 23
_diffrn_reflns_limit_l_min -23
_diffrn_reflns_number 113365
_diffrn_reflns_point_group_measured_fraction_full 1.000
_diffrn_reflns_point_group_measured_fraction_max 0.999
_diffrn_reflns_theta_full 67.679
_diffrn_reflns_theta_max 72.249
_diffrn_reflns_theta_min 3.818
_diffrn_source 'sealed tube'
_exptl_absorpt_coefficient_mu 1.179
_exptl_absorpt_correction_T_max 0.7536
_exptl_absorpt_correction_T_min 0.6537
_exptl_absorpt_correction_type multi-scan
_exptl_absorpt_process_details 'SADABS, Bruker Analytical X-ray Systems,Inc., Madison WI, 1997.'
_exptl_crystal_colour 'clear yellow'
_exptl_crystal_colour_lustre clear
_exptl_crystal_colour_primary yellow
_exptl_crystal_density_diffrn 1.186
_exptl_crystal_description block
_exptl_crystal_F_000 1008
_exptl_crystal_size_max 0.247
_exptl_crystal_size_mid 0.083
_exptl_crystal_size_min 0.027
_refine_diff_density_max 0.262
_refine_diff_density_min -0.360
_refine_diff_density_rms 0.044
_refine_ls_extinction_coef 0.00203(11)
_refine_ls_extinction_expression Fc^*^=kFc[1+0.001xFc^2^\l^3^/sin(2\q)]^-1/4^
_refine_ls_extinction_method 'SHELXL-2014/7 (Sheldrick 2014'
_refine_ls_goodness_of_fit_ref 1.041
_refine_ls_hydrogen_treatment mixed
_refine_ls_matrix_type full
_refine_ls_number_parameters 298
_refine_ls_number_reflns 5135
_refine_ls_number_restraints 0
_refine_ls_restrained_S_all 1.041
_refine_ls_R_factor_all 0.0448
_refine_ls_R_factor_gt 0.0374
_refine_ls_shift/su_max 0.001
_refine_ls_shift/su_mean 0.000
_refine_ls_structure_factor_coef Fsqd
_refine_ls_weighting_details 'w=1/[\s^2^(Fo^2^)+(0.0324P)^2^+1.8766P] where P=(Fo^2^+2Fc^2^)/3'
_refine_ls_weighting_scheme calc
_refine_ls_wR_factor_gt 0.0840
_refine_ls_wR_factor_ref 0.0877
_reflns_Friedel_coverage 0.000
_reflns_number_gt 4485
_reflns_number_total 5140
_reflns_threshold_expression 'I > 2\s(I)'
_cod_data_source_file d5ce01150g2.cif
_cod_data_source_block yn277a
_cod_depositor_comments 'Adding full bibliography for 7251645--7251649.cif.'
_cod_database_code 7251645
_shelx_shelxl_version_number 2014/7
_shelx_space_group_comment
;
The symmetry employed for this shelxl refinement is uniquely defined
by the following loop, which should always be used as a source of
symmetry information in preference to the above space-group names.
They are only intended as comments.
;
_shelx_estimated_absorpt_t_max 0.969
_shelx_estimated_absorpt_t_min 0.759
_olex2_refinement_description
;
1. Fixed Uiso
 At 1.2 times of:
  All C(H) groups, All C(H,H) groups
 At 1.5 times of:
  All C(H,H,H) groups
2.a Ternary CH refined with riding coordinates:
 C14(H14), C5(H5)
2.b Secondary CH2 refined with riding coordinates:
 C4(H4A,H4B), C15(H15A,H15B), C6(H6A,H6B), C13(H13A,H13B)
2.c Me refined with riding coordinates:
 C17(H17A,H17B,H17C), C12(H12A,H12B,H12C), C2(H2A,H2B,H2C), C9(H9A,H9B,H9C),
 C18(H18A,H18B,H18C), C8(H8A,H8B,H8C), C3(H3A,H3B,H3C), C11(H11A,H11B,H11C)
2.d Aromatic/amide H refined with riding coordinates:
 C20(H20), C24(H24), C21(H21), C23(H23), C22(H22)
;
_olex2_submission_special_instructions 'No special instructions were received'
_publcif_funding_html
;
;

loop_
_space_group_symop_operation_xyz
'x, y, z'
'-x+1/2, y+1/2, -z+1/2'
'-x, -y, -z'
'x-1/2, -y-1/2, z-1/2'

loop_
_atom_site_label
_atom_site_type_symbol
_atom_site_fract_x
_atom_site_fract_y
_atom_site_fract_z
_atom_site_U_iso_or_equiv
_atom_site_adp_type
_atom_site_occupancy
_atom_site_site_symmetry_order
_atom_site_calc_flag
_atom_site_refinement_flags_posn
_atom_site_refinement_flags_adp
_atom_site_refinement_flags_occupancy
_atom_site_disorder_assembly
_atom_site_disorder_group
P1 P 0.72467(2) 0.24387(4) 0.20864(2) 0.01305(10) Uani 1 1 d . . . . .
O3 O 0.72307(8) 0.39059(10) 0.21837(5) 0.0205(2) Uani 1 1 d . . . . .
O1 O 1.00845(8) 0.24314(11) 0.52767(5) 0.0240(3) Uani 1 1 d . . . . .
O2 O 0.30723(8) 0.07737(14) 0.35545(6) 0.0318(3) Uani 1 1 d . . . . .
N4 N 0.61854(9) 0.16682(13) 0.19281(6) 0.0156(3) Uani 1 1 d . . . . .
N2 N 0.77321(9) 0.16839(13) 0.27846(6) 0.0153(3) Uani 1 1 d . . . . .
N1 N 0.95383(9) 0.22398(12) 0.46977(6) 0.0169(3) Uani 1 1 d . . . . .
N3 N 0.37866(9) 0.09458(14) 0.31646(6) 0.0221(3) Uani 1 1 d . . . . .
C19 C 0.78690(10) 0.19988(15) 0.13243(7) 0.0155(3) Uani 1 1 d . . . . .
C20 C 0.77125(11) 0.27546(16) 0.07097(8) 0.0201(3) Uani 1 1 d . . . . .
H20 H 0.7290 0.3508 0.0700 0.024 Uiso 1 1 calc R U . . .
C14 C 0.54773(10) 0.16970(15) 0.24722(7) 0.0159(3) Uani 1 1 d . . . . .
H14 H 0.5682 0.2397 0.2830 0.019 Uiso 1 1 calc R U . . .
C4 C 0.79090(10) 0.22989(15) 0.40262(7) 0.0166(3) Uani 1 1 d . . . . .
H4A H 0.7721 0.1372 0.4136 0.020 Uiso 1 1 calc R U . . .
H4B H 0.7300 0.2833 0.3956 0.020 Uiso 1 1 calc R U . . .
C5 C 0.83993(10) 0.22884(14) 0.33404(7) 0.0146(3) Uani 1 1 d . . . . .
H5 H 0.8562 0.3222 0.3206 0.018 Uiso 1 1 calc R U . . .
C15 C 0.54363(10) 0.03481(15) 0.28373(7) 0.0173(3) Uani 1 1 d . . . . .
H15A H 0.6103 0.0109 0.3040 0.021 Uiso 1 1 calc R U . . .
H15B H 0.5225 -0.0338 0.2482 0.021 Uiso 1 1 calc R U . . .
C24 C 0.84986(11) 0.09027(16) 0.13373(8) 0.0213(3) Uani 1 1 d . . . . .
H24 H 0.8611 0.0381 0.1753 0.026 Uiso 1 1 calc R U . . .
C16 C 0.47403(10) 0.03184(16) 0.34243(8) 0.0198(3) Uani 1 1 d . . . . .
C21 C 0.81686(11) 0.24153(18) 0.01115(8) 0.0259(4) Uani 1 1 d . . . . .
H21 H 0.8050 0.2925 -0.0308 0.031 Uiso 1 1 calc R U . . .
C6 C 0.93347(10) 0.14614(15) 0.34532(7) 0.0168(3) Uani 1 1 d . . . . .
H6A H 0.9667 0.1477 0.3013 0.020 Uiso 1 1 calc R U . . .
H6B H 0.9151 0.0523 0.3541 0.020 Uiso 1 1 calc R U . . .
C7 C 1.00669(10) 0.19219(15) 0.40613(7) 0.0169(3) Uani 1 1 d . . . . .
C23 C 0.89617(12) 0.05762(18) 0.07400(9) 0.0288(4) Uani 1 1 d . . . . .
H23 H 0.9393 -0.0167 0.0749 0.035 Uiso 1 1 calc R U . . .
C17 C 0.45384(12) -0.11323(18) 0.36161(9) 0.0283(4) Uani 1 1 d . . . . .
H17A H 0.5154 -0.1567 0.3788 0.042 Uiso 1 1 calc R U . . .
H17B H 0.4083 -0.1155 0.3985 0.042 Uiso 1 1 calc R U . . .
H17C H 0.4248 -0.1605 0.3198 0.042 Uiso 1 1 calc R U . . .
C12 C 0.26650(12) 0.1992(2) 0.22631(9) 0.0361(5) Uani 1 1 d . . . . .
H12A H 0.2572 0.2736 0.1929 0.054 Uiso 1 1 calc R U . . .
H12B H 0.2612 0.1144 0.2005 0.054 Uiso 1 1 calc R U . . .
H12C H 0.2161 0.2030 0.2597 0.054 Uiso 1 1 calc R U . . .
C1 C 0.85411(11) 0.28638(15) 0.46604(7) 0.0183(3) Uani 1 1 d . . . . .
C22 C 0.87958(12) 0.13317(19) 0.01314(9) 0.0298(4) Uani 1 1 d . . . . .
H22 H 0.9115 0.1103 -0.0275 0.036 Uiso 1 1 calc R U . . .
C2 C 0.86489(12) 0.43799(16) 0.46131(8) 0.0250(3) Uani 1 1 d . . . . .
H2A H 0.8000 0.4797 0.4589 0.038 Uiso 1 1 calc R U . . .
H2B H 0.9046 0.4707 0.5031 0.038 Uiso 1 1 calc R U . . .
H2C H 0.8970 0.4609 0.4189 0.038 Uiso 1 1 calc R U . . .
C9 C 1.07779(11) 0.07798(16) 0.42539(8) 0.0225(3) Uani 1 1 d . . . . .
H9A H 1.1133 0.0554 0.3845 0.034 Uiso 1 1 calc R U . . .
H9B H 1.1246 0.1055 0.4646 0.034 Uiso 1 1 calc R U . . .
H9C H 1.0412 -0.0003 0.4394 0.034 Uiso 1 1 calc R U . . .
C10 C 0.36789(11) 0.20959(17) 0.26645(8) 0.0233(3) Uani 1 1 d . . . . .
C13 C 0.44598(10) 0.20222(16) 0.21364(8) 0.0194(3) Uani 1 1 d . . . . .
H13A H 0.4264 0.1332 0.1779 0.023 Uiso 1 1 calc R U . . .
H13B H 0.4482 0.2890 0.1889 0.023 Uiso 1 1 calc R U . . .
C18 C 0.51794(11) 0.10509(18) 0.40868(8) 0.0248(4) Uani 1 1 d . . . . .
H18A H 0.5805 0.0635 0.4255 0.037 Uiso 1 1 calc R U . . .
H18B H 0.5289 0.1991 0.3973 0.037 Uiso 1 1 calc R U . . .
H18C H 0.4725 0.0994 0.4455 0.037 Uiso 1 1 calc R U . . .
C8 C 1.06450(11) 0.31588(16) 0.38639(8) 0.0234(3) Uani 1 1 d . . . . .
H8A H 1.0993 0.2961 0.3448 0.035 Uiso 1 1 calc R U . . .
H8B H 1.0192 0.3904 0.3758 0.035 Uiso 1 1 calc R U . . .
H8C H 1.1119 0.3401 0.4259 0.035 Uiso 1 1 calc R U . . .
C3 C 0.80698(12) 0.25018(19) 0.53322(8) 0.0266(4) Uani 1 1 d . . . . .
H3A H 0.7415 0.2902 0.5318 0.040 Uiso 1 1 calc R U . . .
H3B H 0.8016 0.1528 0.5367 0.040 Uiso 1 1 calc R U . . .
H3C H 0.8476 0.2843 0.5743 0.040 Uiso 1 1 calc R U . . .
C11 C 0.37570(14) 0.34047(19) 0.30801(9) 0.0348(4) Uani 1 1 d . . . . .
H11A H 0.3687 0.4161 0.2753 0.052 Uiso 1 1 calc R U . . .
H11B H 0.3237 0.3440 0.3402 0.052 Uiso 1 1 calc R U . . .
H11C H 0.4397 0.3451 0.3353 0.052 Uiso 1 1 calc R U . . .
H2 H 0.7692(12) 0.0846(19) 0.2787(9) 0.019(4) Uiso 1 1 d . . . . .
H4 H 0.5940(13) 0.1741(18) 0.1510(10) 0.024(5) Uiso 1 1 d . . . . .

loop_
_atom_site_aniso_label
_atom_site_aniso_U_11
_atom_site_aniso_U_22
_atom_site_aniso_U_33
_atom_site_aniso_U_23
_atom_site_aniso_U_13
_atom_site_aniso_U_12
P1 0.01371(18) 0.01127(18) 0.01385(17) -0.00011(13) -0.00058(13) -0.00005(13)
O3 0.0251(5) 0.0126(5) 0.0233(5) -0.0003(4) -0.0012(4) 0.0014(4)
O1 0.0224(5) 0.0318(6) 0.0162(5) 0.0005(5) -0.0072(4) -0.0006(5)
O2 0.0167(5) 0.0538(8) 0.0262(6) 0.0042(6) 0.0095(5) 0.0032(5)
N4 0.0138(6) 0.0216(7) 0.0114(6) -0.0016(5) 0.0003(5) 0.0000(5)
N2 0.0196(6) 0.0093(6) 0.0161(6) -0.0008(5) -0.0033(5) -0.0027(5)
N1 0.0153(6) 0.0206(7) 0.0141(6) 0.0008(5) -0.0027(5) 0.0000(5)
N3 0.0133(6) 0.0353(8) 0.0183(6) 0.0012(6) 0.0044(5) 0.0025(5)
C19 0.0121(6) 0.0173(7) 0.0168(7) -0.0004(6) -0.0005(5) -0.0037(6)
C20 0.0168(7) 0.0222(8) 0.0211(7) 0.0040(6) 0.0005(6) -0.0010(6)
C14 0.0139(7) 0.0192(8) 0.0146(7) -0.0024(6) 0.0017(5) 0.0017(6)
C4 0.0150(7) 0.0179(8) 0.0164(7) -0.0005(6) -0.0008(5) -0.0004(6)
C5 0.0155(7) 0.0133(7) 0.0145(7) -0.0012(5) -0.0023(5) -0.0019(5)
C15 0.0137(7) 0.0208(8) 0.0176(7) -0.0013(6) 0.0017(5) 0.0013(6)
C24 0.0201(7) 0.0240(8) 0.0198(7) 0.0009(6) 0.0016(6) 0.0036(6)
C16 0.0139(7) 0.0265(8) 0.0190(7) 0.0010(6) 0.0018(6) 0.0008(6)
C21 0.0216(8) 0.0376(10) 0.0185(7) 0.0071(7) 0.0024(6) -0.0036(7)
C6 0.0166(7) 0.0167(7) 0.0169(7) -0.0029(6) 0.0004(5) -0.0002(6)
C7 0.0153(7) 0.0181(7) 0.0171(7) 0.0002(6) 0.0002(5) -0.0019(6)
C23 0.0237(8) 0.0363(10) 0.0273(8) -0.0006(7) 0.0067(7) 0.0103(7)
C17 0.0208(8) 0.0329(10) 0.0315(9) 0.0082(7) 0.0041(7) -0.0034(7)
C12 0.0161(8) 0.0657(13) 0.0265(9) 0.0082(9) 0.0023(7) 0.0110(8)
C1 0.0178(7) 0.0211(8) 0.0155(7) -0.0016(6) -0.0008(6) 0.0023(6)
C22 0.0223(8) 0.0466(11) 0.0217(8) 0.0001(7) 0.0082(6) 0.0018(8)
C2 0.0272(8) 0.0215(8) 0.0251(8) -0.0073(6) -0.0052(6) 0.0021(7)
C9 0.0164(7) 0.0251(9) 0.0255(8) 0.0011(6) -0.0011(6) 0.0027(6)
C10 0.0175(7) 0.0340(9) 0.0187(7) 0.0019(6) 0.0025(6) 0.0084(7)
C13 0.0158(7) 0.0264(8) 0.0159(7) -0.0001(6) 0.0003(6) 0.0038(6)
C18 0.0211(8) 0.0364(10) 0.0168(7) -0.0003(7) 0.0009(6) 0.0014(7)
C8 0.0216(8) 0.0243(8) 0.0239(8) 0.0003(6) 0.0007(6) -0.0063(7)
C3 0.0226(8) 0.0406(10) 0.0166(7) -0.0004(7) 0.0021(6) 0.0050(7)
C11 0.0413(10) 0.0348(10) 0.0293(9) -0.0008(8) 0.0092(8) 0.0171(8)

loop_
_atom_type_symbol
_atom_type_description
_atom_type_scat_dispersion_real
_atom_type_scat_dispersion_imag
_atom_type_scat_source
C C 0.0181 0.0091 'International Tables Vol C Tables 4.2.6.8 and 6.1.1.4'
H H 0.0000 0.0000 'International Tables Vol C Tables 4.2.6.8 and 6.1.1.4'
N N 0.0311 0.0180 'International Tables Vol C Tables 4.2.6.8 and 6.1.1.4'
O O 0.0492 0.0322 'International Tables Vol C Tables 4.2.6.8 and 6.1.1.4'
P P 0.2955 0.4335 'International Tables Vol C Tables 4.2.6.8 and 6.1.1.4'

loop_
_geom_angle_atom_site_label_1
_geom_angle_atom_site_label_2
_geom_angle_atom_site_label_3
_geom_angle
_geom_angle_site_symmetry_1
_geom_angle_site_symmetry_3
_geom_angle_publ_flag
O3 P1 N4 117.64(6) . . ?
O3 P1 N2 111.67(6) . . ?
O3 P1 C19 110.88(7) . . ?
N4 P1 C19 102.16(6) . . ?
N2 P1 N4 102.90(6) . . ?
N2 P1 C19 111.00(7) . . ?
P1 N4 H4 113.9(12) . . ?
C14 N4 P1 118.95(9) . . ?
C14 N4 H4 115.5(12) . . ?
P1 N2 H2 116.6(11) . . ?
C5 N2 P1 125.77(10) . . ?
C5 N2 H2 116.4(11) . . ?
O1 N1 C7 115.91(11) . . ?
O1 N1 C1 115.83(11) . . ?
C1 N1 C7 123.61(11) . . ?
O2 N3 C16 116.02(12) . . ?
O2 N3 C10 115.64(12) . . ?
C10 N3 C16 124.71(12) . . ?
C20 C19 P1 119.70(11) . . ?
C24 C19 P1 120.93(11) . . ?
C24 C19 C20 119.37(14) . . ?
C19 C20 H20 119.7 . . ?
C21 C20 C19 120.61(15) . . ?
C21 C20 H20 119.7 . . ?
N4 C14 H14 109.2 . . ?
N4 C14 C15 110.82(11) . . ?
N4 C14 C13 110.09(11) . . ?
C15 C14 H14 109.2 . . ?
C13 C14 H14 109.2 . . ?
C13 C14 C15 108.26(12) . . ?
H4A C4 H4B 107.6 . . ?
C5 C4 H4A 108.6 . . ?
C5 C4 H4B 108.6 . . ?
C5 C4 C1 114.73(12) . . ?
C1 C4 H4A 108.6 . . ?
C1 C4 H4B 108.6 . . ?
N2 C5 C4 109.17(11) . . ?
N2 C5 H5 109.9 . . ?
N2 C5 C6 109.88(11) . . ?
C4 C5 H5 109.9 . . ?
C4 C5 C6 108.20(11) . . ?
C6 C5 H5 109.9 . . ?
C14 C15 H15A 108.8 . . ?
C14 C15 H15B 108.8 . . ?
C14 C15 C16 113.65(12) . . ?
H15A C15 H15B 107.7 . . ?
C16 C15 H15A 108.8 . . ?
C16 C15 H15B 108.8 . . ?
C19 C24 H24 120.1 . . ?
C23 C24 C19 119.80(14) . . ?
C23 C24 H24 120.1 . . ?
N3 C16 C15 109.43(12) . . ?
N3 C16 C17 107.88(12) . . ?
N3 C16 C18 109.82(13) . . ?
C15 C16 C18 111.50(12) . . ?
C17 C16 C15 109.28(13) . . ?
C17 C16 C18 108.85(13) . . ?
C20 C21 H21 120.2 . . ?
C22 C21 C20 119.54(15) . . ?
C22 C21 H21 120.2 . . ?
C5 C6 H6A 108.4 . . ?
C5 C6 H6B 108.4 . . ?
C5 C6 C7 115.37(12) . . ?
H6A C6 H6B 107.5 . . ?
C7 C6 H6A 108.4 . . ?
C7 C6 H6B 108.4 . . ?
N1 C7 C6 110.09(11) . . ?
N1 C7 C9 107.95(12) . . ?
N1 C7 C8 108.88(12) . . ?
C9 C7 C6 108.50(12) . . ?
C9 C7 C8 109.33(12) . . ?
C8 C7 C6 111.99(12) . . ?
C24 C23 H23 119.9 . . ?
C22 C23 C24 120.24(16) . . ?
C22 C23 H23 119.9 . . ?
C16 C17 H17A 109.5 . . ?
C16 C17 H17B 109.5 . . ?
C16 C17 H17C 109.5 . . ?
H17A C17 H17B 109.5 . . ?
H17A C17 H17C 109.5 . . ?
H17B C17 H17C 109.5 . . ?
H12A C12 H12B 109.5 . . ?
H12A C12 H12C 109.5 . . ?
H12B C12 H12C 109.5 . . ?
C10 C12 H12A 109.5 . . ?
C10 C12 H12B 109.5 . . ?
C10 C12 H12C 109.5 . . ?
N1 C1 C4 109.46(11) . . ?
N1 C1 C2 108.92(12) . . ?
N1 C1 C3 108.23(12) . . ?
C2 C1 C4 111.78(12) . . ?
C3 C1 C4 108.79(12) . . ?
C3 C1 C2 109.59(13) . . ?
C21 C22 C23 120.43(15) . . ?
C21 C22 H22 119.8 . . ?
C23 C22 H22 119.8 . . ?
C1 C2 H2A 109.5 . . ?
C1 C2 H2B 109.5 . . ?
C1 C2 H2C 109.5 . . ?
H2A C2 H2B 109.5 . . ?
H2A C2 H2C 109.5 . . ?
H2B C2 H2C 109.5 . . ?
C7 C9 H9A 109.5 . . ?
C7 C9 H9B 109.5 . . ?
C7 C9 H9C 109.5 . . ?
H9A C9 H9B 109.5 . . ?
H9A C9 H9C 109.5 . . ?
H9B C9 H9C 109.5 . . ?
N3 C10 C12 107.51(14) . . ?
N3 C10 C13 110.25(12) . . ?
N3 C10 C11 109.36(13) . . ?
C12 C10 C13 108.93(12) . . ?
C12 C10 C11 109.62(14) . . ?
C11 C10 C13 111.09(14) . . ?
C14 C13 C10 113.71(12) . . ?
C14 C13 H13A 108.8 . . ?
C14 C13 H13B 108.8 . . ?
C10 C13 H13A 108.8 . . ?
C10 C13 H13B 108.8 . . ?
H13A C13 H13B 107.7 . . ?
C16 C18 H18A 109.5 . . ?
C16 C18 H18B 109.5 . . ?
C16 C18 H18C 109.5 . . ?
H18A C18 H18B 109.5 . . ?
H18A C18 H18C 109.5 . . ?
H18B C18 H18C 109.5 . . ?
C7 C8 H8A 109.5 . . ?
C7 C8 H8B 109.5 . . ?
C7 C8 H8C 109.5 . . ?
H8A C8 H8B 109.5 . . ?
H8A C8 H8C 109.5 . . ?
H8B C8 H8C 109.5 . . ?
C1 C3 H3A 109.5 . . ?
C1 C3 H3B 109.5 . . ?
C1 C3 H3C 109.5 . . ?
H3A C3 H3B 109.5 . . ?
H3A C3 H3C 109.5 . . ?
H3B C3 H3C 109.5 . . ?
C10 C11 H11A 109.5 . . ?
C10 C11 H11B 109.5 . . ?
C10 C11 H11C 109.5 . . ?
H11A C11 H11B 109.5 . . ?
H11A C11 H11C 109.5 . . ?
H11B C11 H11C 109.5 . . ?

loop_
_geom_bond_atom_site_label_1
_geom_bond_atom_site_label_2
_geom_bond_distance
_geom_bond_site_symmetry_2
_geom_bond_publ_flag
P1 O3 1.4806(11) . ?
P1 N4 1.6501(12) . ?
P1 N2 1.6204(12) . ?
P1 C19 1.8022(14) . ?
O1 N1 1.2914(15) . ?
O2 N3 1.2914(16) . ?
N4 C14 1.4815(17) . ?
N4 H4 0.840(19) . ?
N2 C5 1.4668(17) . ?
N2 H2 0.840(19) . ?
N1 C7 1.5004(18) . ?
N1 C1 1.4982(18) . ?
N3 C16 1.4940(19) . ?
N3 C10 1.493(2) . ?
C19 C20 1.395(2) . ?
C19 C24 1.395(2) . ?
C20 H20 0.9500 . ?
C20 C21 1.389(2) . ?
C14 H14 1.0000 . ?
C14 C15 1.522(2) . ?
C14 C13 1.5169(19) . ?
C4 H4A 0.9900 . ?
C4 H4B 0.9900 . ?
C4 C5 1.5210(19) . ?
C4 C1 1.5312(19) . ?
C5 H5 1.0000 . ?
C5 C6 1.5249(19) . ?
C15 H15A 0.9900 . ?
C15 H15B 0.9900 . ?
C15 C16 1.5328(19) . ?
C24 H24 0.9500 . ?
C24 C23 1.390(2) . ?
C16 C17 1.529(2) . ?
C16 C18 1.536(2) . ?
C21 H21 0.9500 . ?
C21 C22 1.382(2) . ?
C6 H6A 0.9900 . ?
C6 H6B 0.9900 . ?
C6 C7 1.5348(19) . ?
C7 C9 1.526(2) . ?
C7 C8 1.534(2) . ?
C23 H23 0.9500 . ?
C23 C22 1.386(2) . ?
C17 H17A 0.9800 . ?
C17 H17B 0.9800 . ?
C17 H17C 0.9800 . ?
C12 H12A 0.9800 . ?
C12 H12B 0.9800 . ?
C12 H12C 0.9800 . ?
C12 C10 1.529(2) . ?
C1 C2 1.528(2) . ?
C1 C3 1.527(2) . ?
C22 H22 0.9500 . ?
C2 H2A 0.9800 . ?
C2 H2B 0.9800 . ?
C2 H2C 0.9800 . ?
C9 H9A 0.9800 . ?
C9 H9B 0.9800 . ?
C9 H9C 0.9800 . ?
C10 C13 1.534(2) . ?
C10 C11 1.530(2) . ?
C13 H13A 0.9900 . ?
C13 H13B 0.9900 . ?
C18 H18A 0.9800 . ?
C18 H18B 0.9800 . ?
C18 H18C 0.9800 . ?
C8 H8A 0.9800 . ?
C8 H8B 0.9800 . ?
C8 H8C 0.9800 . ?
C3 H3A 0.9800 . ?
C3 H3B 0.9800 . ?
C3 H3C 0.9800 . ?
C11 H11A 0.9800 . ?
C11 H11B 0.9800 . ?
C11 H11C 0.9800 . ?

loop_
_geom_hbond_atom_site_label_D
_geom_hbond_atom_site_label_H
_geom_hbond_atom_site_label_A
_geom_hbond_distance_DH
_geom_hbond_distance_HA
_geom_hbond_distance_DA
_geom_hbond_angle_DHA
_geom_hbond_site_symmetry_A
N2 H2 O3 0.840(19) 1.945(19) 2.7815(16) 173.1(16) 2_645

loop_
_geom_torsion_atom_site_label_1
_geom_torsion_atom_site_label_2
_geom_torsion_atom_site_label_3
_geom_torsion_atom_site_label_4
_geom_torsion
_geom_torsion_site_symmetry_1
_geom_torsion_site_symmetry_2
_geom_torsion_site_symmetry_3
_geom_torsion_site_symmetry_4
_geom_torsion_publ_flag
P1 N4 C14 C15 -106.08(12) . . . . ?
P1 N4 C14 C13 134.18(11) . . . . ?
P1 N2 C5 C4 115.46(12) . . . . ?
P1 N2 C5 C6 -126.02(12) . . . . ?
P1 C19 C20 C21 -178.61(12) . . . . ?
P1 C19 C24 C23 179.33(12) . . . . ?
O3 P1 N4 C14 -63.21(12) . . . . ?
O3 P1 N2 C5 -21.80(14) . . . . ?
O3 P1 C19 C20 -41.01(13) . . . . ?
O3 P1 C19 C24 139.66(12) . . . . ?
O1 N1 C7 C6 169.29(12) . . . . ?
O1 N1 C7 C9 51.01(16) . . . . ?
O1 N1 C7 C8 -67.58(15) . . . . ?
O1 N1 C1 C4 -167.43(12) . . . . ?
O1 N1 C1 C2 70.08(15) . . . . ?
O1 N1 C1 C3 -49.00(17) . . . . ?
O2 N3 C16 C15 167.79(13) . . . . ?
O2 N3 C16 C17 48.99(17) . . . . ?
O2 N3 C16 C18 -69.51(17) . . . . ?
O2 N3 C10 C12 -49.97(17) . . . . ?
O2 N3 C10 C13 -168.60(13) . . . . ?
O2 N3 C10 C11 68.98(17) . . . . ?
N4 P1 N2 C5 -148.89(11) . . . . ?
N4 P1 C19 C20 85.15(13) . . . . ?
N4 P1 C19 C24 -94.18(13) . . . . ?
N4 C14 C15 C16 178.18(11) . . . . ?
N4 C14 C13 C10 -179.06(13) . . . . ?
N2 P1 N4 C14 59.98(12) . . . . ?
N2 P1 C19 C20 -165.75(11) . . . . ?
N2 P1 C19 C24 14.92(14) . . . . ?
N2 C5 C6 C7 -175.49(12) . . . . ?
N3 C10 C13 C14 -44.85(18) . . . . ?
C19 P1 N4 C14 175.16(11) . . . . ?
C19 P1 N2 C5 102.49(12) . . . . ?
C19 C20 C21 C22 -1.1(2) . . . . ?
C19 C24 C23 C22 -0.3(3) . . . . ?
C20 C19 C24 C23 0.0(2) . . . . ?
C20 C21 C22 C23 0.8(3) . . . . ?
C14 C15 C16 N3 46.83(16) . . . . ?
C14 C15 C16 C17 164.75(12) . . . . ?
C14 C15 C16 C18 -74.86(16) . . . . ?
C4 C5 C6 C7 -56.38(16) . . . . ?
C5 C4 C1 N1 -48.11(16) . . . . ?
C5 C4 C1 C2 72.66(16) . . . . ?
C5 C4 C1 C3 -166.19(13) . . . . ?
C5 C6 C7 N1 44.21(17) . . . . ?
C5 C6 C7 C9 162.14(12) . . . . ?
C5 C6 C7 C8 -77.08(16) . . . . ?
C15 C14 C13 C10 59.66(17) . . . . ?
C24 C19 C20 C21 0.7(2) . . . . ?
C24 C23 C22 C21 -0.1(3) . . . . ?
C16 N3 C10 C12 152.47(14) . . . . ?
C16 N3 C10 C13 33.8(2) . . . . ?
C16 N3 C10 C11 -88.58(17) . . . . ?
C7 N1 C1 C4 37.78(18) . . . . ?
C7 N1 C1 C2 -84.70(16) . . . . ?
C7 N1 C1 C3 156.21(13) . . . . ?
C12 C10 C13 C14 -162.61(15) . . . . ?
C1 N1 C7 C6 -35.95(18) . . . . ?
C1 N1 C7 C9 -154.22(13) . . . . ?
C1 N1 C7 C8 87.19(16) . . . . ?
C1 C4 C5 N2 178.04(12) . . . . ?
C1 C4 C5 C6 58.48(16) . . . . ?
C10 N3 C16 C15 -34.73(19) . . . . ?
C10 N3 C16 C17 -153.52(14) . . . . ?
C10 N3 C16 C18 87.98(17) . . . . ?
C13 C14 C15 C16 -61.00(15) . . . . ?
C11 C10 C13 C14 76.54(17) . . . . ?
